data_4504061
loop_
_publ_author_name
'Childs, Scott L.'
'Hardcastle, Kenneth I.'

_publ_section_title
;
 Cocrystals of Piroxicam with Carboxylic Acids
;
_journal_issue 7
_journal_name_full 'Crystal Growth &amp; Design'
_journal_page_first 1291
_journal_paper_doi 10.1021/cg060742p
_journal_volume 7
_journal_year 2007
_chemical_formula_moiety 'C15 H13 N3 O4 S, C7 H6 O2'
_chemical_formula_sum 'C22 H19 N3 O6 S'
_chemical_formula_weight 453.46
_chemical_name_common 'piroxicam:benzoic acid cocrystal (1:1)'
_chemical_name_systematic
; 
 4-Hydroxy-2-methyl-N-(2-pyridyl)-2H-1,2-benzothiazine
 -3-carboxamide-1,1-dioxide benzoic acid
;
_space_group_IT_number 14
_symmetry_cell_setting monoclinic
_symmetry_space_group_name_Hall '-P 2ybc'
_symmetry_space_group_name_H-M 'P 1 21/c 1'
_atom_sites_solution_hydrogens geom
_atom_sites_solution_primary direct
_atom_sites_solution_secondary difmap
_audit_creation_method SHELXL-97
_cell_angle_alpha 90.00
_cell_angle_beta 95.152(4)
_cell_angle_gamma 90.00
_cell_formula_units_Z 4
_cell_length_a 10.5790(8)
_cell_length_b 21.0495(16)
_cell_length_c 9.2413(8)
_cell_measurement_reflns_used 498
_cell_measurement_temperature 173(2)
_cell_measurement_theta_max 43.24
_cell_measurement_theta_min 4.20
_cell_volume 2049.6(3)
_computing_cell_refinement 'Bruker SMART'
_computing_data_collection 'Bruker SMART'
_computing_data_reduction 'Bruker SAINT'
_computing_molecular_graphics 'Bruker SHELXTL'
_computing_publication_material 'Bruker SHELXTL'
_computing_structure_refinement 'SHELXL-97 (Sheldrick, 1997)'
_computing_structure_solution 'SHELXS-97 (Sheldrick, 1990)'
_diffrn_ambient_temperature 173(2)
_diffrn_measured_fraction_theta_full 0.942
_diffrn_measured_fraction_theta_max 0.942
_diffrn_measurement_device_type 'CCD area detector'
_diffrn_measurement_method 'phi and omega scans'
_diffrn_radiation_monochromator graphite
_diffrn_radiation_source 'fine-focus sealed tube'
_diffrn_radiation_type CuK\a
_diffrn_radiation_wavelength 1.54178
_diffrn_reflns_av_R_equivalents 0.1135
_diffrn_reflns_av_sigmaI/netI 0.0688
_diffrn_reflns_limit_h_max 9
_diffrn_reflns_limit_h_min -9
_diffrn_reflns_limit_k_max 19
_diffrn_reflns_limit_k_min -18
_diffrn_reflns_limit_l_max 8
_diffrn_reflns_limit_l_min -8
_diffrn_reflns_number 6147
_diffrn_reflns_theta_full 44.64
_diffrn_reflns_theta_max 44.64
_diffrn_reflns_theta_min 4.20
_exptl_absorpt_coefficient_mu 1.816
_exptl_absorpt_correction_T_max 0.9475
_exptl_absorpt_correction_T_min 0.5690
_exptl_absorpt_correction_type multi-scan
_exptl_absorpt_process_details 'SADABS V2.10, Sheldrick 2003'
_exptl_crystal_colour colourless
_exptl_crystal_density_diffrn 1.470
_exptl_crystal_density_meas 0
_exptl_crystal_density_method 'not measured'
_exptl_crystal_description needle
_exptl_crystal_F_000 944
_exptl_crystal_size_max 0.35
_exptl_crystal_size_mid 0.03
_exptl_crystal_size_min 0.03
_refine_diff_density_max 0.152
_refine_diff_density_min -0.187
_refine_diff_density_rms 0.039
_refine_ls_extinction_method none
_refine_ls_goodness_of_fit_ref 1.003
_refine_ls_hydrogen_treatment constr
_refine_ls_matrix_type full
_refine_ls_number_parameters 299
_refine_ls_number_reflns 1537
_refine_ls_number_restraints 0
_refine_ls_restrained_S_all 1.003
_refine_ls_R_factor_all 0.0645
_refine_ls_R_factor_gt 0.0395
_refine_ls_shift/su_max 0.000
_refine_ls_shift/su_mean 0.000
_refine_ls_structure_factor_coef Fsqd
_refine_ls_weighting_details 'calc w=1/[\s^2^(Fo^2^)+(0.0527P)^2^+0.0000P] where P=(Fo^2^+2Fc^2^)/3'
_refine_ls_weighting_scheme calc
_refine_ls_wR_factor_gt 0.0920
_refine_ls_wR_factor_ref 0.1040
_reflns_number_gt 1126
_reflns_number_total 1537
_reflns_threshold_expression >2sigma(I)
_cod_data_source_file cg060742psi20061021_092419.cif
_cod_data_source_block 8
_cod_depositor_comments
;
The following automatic conversions were performed:

'_symmetry_cell_setting' value 'Monoclinic' changed to 'monoclinic'
according to /home/saulius/struct/CIF-dictionaries/cif_core.dic
dictionary named 'cif_core.dic' version 2.4.1 from 2010-06-29.

Automatic conversion script
Id: cif_fix_values 1715 2011-07-08 13:25:40Z adriana 
;
_cod_original_sg_symbol_H-M P2(1)/c
_cod_database_code 4504061

loop_
_symmetry_equiv_pos_as_xyz
'x, y, z'
'-x, y+1/2, -z+1/2'
'-x, -y, -z'
'x, -y-1/2, z-1/2'

loop_
_atom_site_label
_atom_site_type_symbol
_atom_site_fract_x
_atom_site_fract_y
_atom_site_fract_z
_atom_site_U_iso_or_equiv
_atom_site_adp_type
_atom_site_occupancy
_atom_site_symmetry_multiplicity
_atom_site_calc_flag
_atom_site_refinement_flags
C1 C 0.3663(5) 0.5071(2) 0.2263(8) 0.0382(14) Uani 1 1 d .
C2 C 0.2662(5) 0.5440(2) 0.2799(6) 0.0351(14) Uani 1 1 d .
C3 C 0.2233(5) 0.5416(2) 0.4160(7) 0.0361(14) Uani 1 1 d .
C4 C 0.1166(5) 0.5827(2) 0.4541(6) 0.0387(14) Uani 1 1 d .
C5 C 0.0481(5) 0.5679(2) 0.5712(6) 0.0456(15) Uani 1 1 d .
H5 H 0.0715 0.5321 0.6303 0.055 Uiso 1 1 calc R
C6 C -0.0527(6) 0.6047(3) 0.6017(7) 0.0574(17) Uani 1 1 d .
H6 H -0.0996 0.5936 0.6810 0.069 Uiso 1 1 calc R
C7 C -0.0875(6) 0.6577(3) 0.5195(8) 0.0610(17) Uani 1 1 d .
H7 H -0.1582 0.6825 0.5418 0.073 Uiso 1 1 calc R
C8 C -0.0203(6) 0.6743(3) 0.4061(7) 0.0577(17) Uani 1 1 d .
H8 H -0.0425 0.7114 0.3511 0.069 Uiso 1 1 calc R
C9 C 0.0804(5) 0.6371(2) 0.3715(6) 0.0436(15) Uani 1 1 d .
C10 C 0.1059(5) 0.5538(2) 0.0713(6) 0.0511(15) Uani 1 1 d .
H10A H 0.1446 0.5187 0.0214 0.077 Uiso 1 1 calc R
H10B H 0.0691 0.5844 -0.0005 0.077 Uiso 1 1 calc R
H10C H 0.0391 0.5372 0.1278 0.077 Uiso 1 1 calc R
C11 C 0.5148(5) 0.4199(2) 0.2971(8) 0.0362(14) Uani 1 1 d .
C12 C 0.5570(5) 0.3728(2) 0.3960(6) 0.0388(14) Uani 1 1 d .
H12 H 0.5204 0.3687 0.4857 0.047 Uiso 1 1 calc R
C13 C 0.6515(5) 0.3326(2) 0.3627(7) 0.0415(14) Uani 1 1 d .
H13 H 0.6803 0.3004 0.4297 0.050 Uiso 1 1 calc R
C14 C 0.7063(5) 0.3383(2) 0.2319(7) 0.0409(14) Uani 1 1 d .
H14 H 0.7726 0.3106 0.2093 0.049 Uiso 1 1 calc R
C15 C 0.6627(5) 0.3843(3) 0.1372(6) 0.0425(14) Uani 1 1 d .
H15 H 0.6977 0.3889 0.0467 0.051 Uiso 1 1 calc R
C16 C 0.6752(6) 0.6389(2) 0.1033(6) 0.0383(14) Uani 1 1 d .
C17 C 0.7772(6) 0.6373(2) 0.0203(7) 0.0466(15) Uani 1 1 d .
H17 H 0.8446 0.6082 0.0437 0.056 Uiso 1 1 calc R
C18 C 0.7818(6) 0.6777(3) -0.0963(7) 0.0593(17) Uani 1 1 d .
H18 H 0.8537 0.6772 -0.1509 0.071 Uiso 1 1 calc R
C19 C 0.6829(7) 0.7188(3) -0.1346(6) 0.0560(16) Uani 1 1 d .
H19 H 0.6854 0.7457 -0.2169 0.067 Uiso 1 1 calc R
C20 C 0.5802(6) 0.7206(2) -0.0526(7) 0.0527(16) Uani 1 1 d .
H20 H 0.5124 0.7493 -0.0776 0.063 Uiso 1 1 calc R
C21 C 0.5758(5) 0.6808(3) 0.0659(7) 0.0461(15) Uani 1 1 d .
H21 H 0.5049 0.6820 0.1220 0.055 Uiso 1 1 calc R
C22 C 0.6684(6) 0.5980(2) 0.2319(7) 0.0432(15) Uani 1 1 d .
N1 N 0.2041(4) 0.58575(16) 0.1701(4) 0.0369(11) Uani 1 1 d .
N2 N 0.4215(5) 0.4618(2) 0.3243(6) 0.0399(12) Uani 1 1 d .
N3 N 0.5691(5) 0.4237(2) 0.1727(7) 0.0379(13) Uani 1 1 d .
O1 O 0.4025(3) 0.51253(14) 0.1033(5) 0.0441(10) Uani 1 1 d .
O2 O 0.2732(3) 0.50449(15) 0.5150(4) 0.0459(10) Uani 1 1 d .
O3 O 0.0947(3) 0.68864(14) 0.1163(4) 0.0538(10) Uani 1 1 d .
O4 O 0.2878(3) 0.68483(13) 0.2855(4) 0.0486(10) Uani 1 1 d .
O5 O 0.5935(4) 0.60637(18) 0.3224(5) 0.0634(12) Uani 1 1 d .
O6 O 0.7547(4) 0.55187(16) 0.2414(4) 0.0533(11) Uani 1 1 d .
H6A H 0.7466 0.5300 0.3161 0.080 Uiso 1 1 calc R
S1 S 0.17159(14) 0.65609(6) 0.22827(15) 0.0439(5) Uani 1 1 d .
H1N H 0.386(4) 0.4596(18) 0.405(5) 0.016(16) Uiso 1 1 d .
H3N H 0.538(5) 0.450(2) 0.114(6) 0.036(19) Uiso 1 1 d .

loop_
_atom_site_aniso_label
_atom_site_aniso_U_11
_atom_site_aniso_U_22
_atom_site_aniso_U_33
_atom_site_aniso_U_23
_atom_site_aniso_U_13
_atom_site_aniso_U_12
C1 0.043(4) 0.025(3) 0.044(5) 0.003(3) -0.008(4) -0.002(3)
C2 0.041(4) 0.026(3) 0.036(5) 0.002(3) -0.005(3) 0.003(3)
C3 0.044(4) 0.026(3) 0.036(5) 0.008(3) -0.008(3) -0.001(3)
C4 0.040(4) 0.033(3) 0.043(4) -0.004(3) -0.001(3) 0.000(3)
C5 0.049(4) 0.038(3) 0.050(5) -0.001(3) 0.006(3) 0.002(3)
C6 0.071(5) 0.052(4) 0.051(5) -0.003(4) 0.010(3) -0.008(4)
C7 0.060(4) 0.055(4) 0.070(5) -0.002(4) 0.016(4) 0.012(3)
C8 0.066(5) 0.048(4) 0.060(5) 0.003(3) 0.010(4) 0.012(4)
C9 0.043(4) 0.042(3) 0.044(4) -0.005(3) -0.004(3) 0.003(3)
C10 0.048(3) 0.052(3) 0.051(4) -0.003(3) -0.007(3) 0.003(3)
C11 0.044(4) 0.030(4) 0.035(5) -0.005(3) -0.001(4) -0.002(3)
C12 0.047(4) 0.030(3) 0.039(4) 0.005(3) 0.000(3) 0.006(3)
C13 0.056(4) 0.029(3) 0.038(4) 0.006(3) -0.007(3) 0.000(3)
C14 0.044(4) 0.026(3) 0.051(5) 0.003(3) -0.006(3) 0.007(3)
C15 0.050(4) 0.032(3) 0.044(4) -0.006(3) -0.002(3) 0.005(3)
C16 0.047(4) 0.027(3) 0.039(4) -0.002(3) -0.006(3) -0.003(3)
C17 0.051(4) 0.044(3) 0.045(4) 0.011(3) 0.009(3) 0.011(3)
C18 0.073(5) 0.048(3) 0.060(5) 0.006(4) 0.020(3) 0.004(4)
C19 0.083(5) 0.042(4) 0.041(4) 0.010(3) -0.007(4) 0.001(4)
C20 0.064(5) 0.037(3) 0.053(5) -0.008(3) -0.016(4) 0.006(3)
C21 0.049(4) 0.042(3) 0.045(5) -0.006(3) -0.012(3) -0.001(3)
C22 0.039(4) 0.043(4) 0.046(5) 0.002(3) -0.003(3) -0.006(3)
N1 0.044(3) 0.025(2) 0.039(3) -0.005(2) -0.008(2) 0.005(2)
N2 0.049(3) 0.034(3) 0.037(4) 0.005(3) 0.003(3) 0.006(3)
N3 0.051(3) 0.026(3) 0.035(4) 0.003(3) -0.007(3) 0.007(3)
O1 0.057(3) 0.039(2) 0.036(3) 0.0039(19) 0.002(2) 0.0101(17)
O2 0.056(2) 0.0370(19) 0.044(3) 0.0090(19) 0.0005(19) 0.0024(18)
O3 0.068(3) 0.046(2) 0.046(3) 0.0179(18) 0.000(2) 0.0254(19)
O4 0.064(3) 0.0279(18) 0.054(3) -0.0013(16) 0.004(2) -0.0088(18)
O5 0.062(3) 0.080(3) 0.050(3) 0.013(2) 0.014(2) 0.011(2)
O6 0.066(3) 0.044(2) 0.050(3) 0.0130(18) 0.005(2) 0.014(2)
S1 0.0548(10) 0.0317(8) 0.0449(10) 0.0046(7) 0.0033(8) 0.0051(8)

loop_
_atom_type_symbol
_atom_type_description
_atom_type_scat_dispersion_real
_atom_type_scat_dispersion_imag
_atom_type_scat_source
C C 0.0181 0.0091 'International Tables Vol C Tables 4.2.6.8 and 6.1.1.4'
H H 0.0000 0.0000 'International Tables Vol C Tables 4.2.6.8 and 6.1.1.4'
N N 0.0311 0.0180 'International Tables Vol C Tables 4.2.6.8 and 6.1.1.4'
O O 0.0492 0.0322 'International Tables Vol C Tables 4.2.6.8 and 6.1.1.4'
S S 0.3331 0.5567 'International Tables Vol C Tables 4.2.6.8 and 6.1.1.4'

loop_
_geom_angle_atom_site_label_1
_geom_angle_atom_site_label_2
_geom_angle_atom_site_label_3
_geom_angle
O1 C1 N2 120.7(5)
O1 C1 C2 124.4(5)
N2 C1 C2 114.9(6)
C3 C2 C1 127.6(5)
C3 C2 N1 119.6(5)
C1 C2 N1 112.8(5)
O2 C3 C2 121.8(5)
O2 C3 C4 117.3(5)
C2 C3 C4 120.9(5)
C5 C4 C9 118.0(5)
C5 C4 C3 120.8(5)
C9 C4 C3 121.2(5)
C6 C5 C4 120.2(5)
C6 C5 H5 119.9
C4 C5 H5 119.9
C5 C6 C7 121.2(6)
C5 C6 H6 119.4
C7 C6 H6 119.4
C8 C7 C6 119.9(5)
C8 C7 H7 120.1
C6 C7 H7 120.1
C7 C8 C9 119.9(5)
C7 C8 H8 120.1
C9 C8 H8 120.1
C8 C9 C4 120.8(5)
C8 C9 S1 122.2(4)
C4 C9 S1 117.0(4)
N1 C10 H10A 109.5
N1 C10 H10B 109.5
H10A C10 H10B 109.5
N1 C10 H10C 109.5
H10A C10 H10C 109.5
H10B C10 H10C 109.5
N3 C11 N2 119.6(6)
N3 C11 C12 118.1(6)
N2 C11 C12 122.2(6)
C13 C12 C11 119.4(5)
C13 C12 H12 120.3
C11 C12 H12 120.3
C12 C13 C14 120.8(5)
C12 C13 H13 119.6
C14 C13 H13 119.6
C15 C14 C13 118.5(5)
C15 C14 H14 120.7
C13 C14 H14 120.7
N3 C15 C14 119.6(6)
N3 C15 H15 120.2
C14 C15 H15 120.2
C17 C16 C21 119.3(5)
C17 C16 C22 122.1(5)
C21 C16 C22 118.6(6)
C18 C17 C16 120.3(5)
C18 C17 H17 119.9
C16 C17 H17 119.9
C17 C18 C19 120.6(5)
C17 C18 H18 119.7
C19 C18 H18 119.7
C18 C19 C20 119.5(5)
C18 C19 H19 120.2
C20 C19 H19 120.2
C19 C20 C21 120.2(5)
C19 C20 H20 119.9
C21 C20 H20 119.9
C20 C21 C16 120.1(5)
C20 C21 H21 119.9
C16 C21 H21 119.9
O5 C22 O6 123.1(5)
O5 C22 C16 123.5(5)
O6 C22 C16 113.3(6)
C2 N1 C10 113.8(3)
C2 N1 S1 114.6(3)
C10 N1 S1 117.4(3)
C11 N2 C1 125.9(6)
C11 N2 H1N 120(3)
C1 N2 H1N 114(3)
C11 N3 C15 123.6(6)
C11 N3 H3N 115(4)
C15 N3 H3N 121(4)
C22 O6 H6A 109.5
O4 S1 O3 118.6(2)
O4 S1 N1 107.9(2)
O3 S1 N1 108.7(2)
O4 S1 C9 109.3(2)
O3 S1 C9 109.8(2)
N1 S1 C9 100.9(2)

loop_
_geom_bond_atom_site_label_1
_geom_bond_atom_site_label_2
_geom_bond_distance
C1 O1 1.237(6)
C1 N2 1.405(7)
C1 C2 1.437(8)
C2 C3 1.376(7)
C2 N1 1.455(6)
C3 O2 1.280(6)
C3 C4 1.490(7)
C4 C5 1.391(7)
C4 C9 1.409(7)
C5 C6 1.368(7)
C5 H5 0.9500
C6 C7 1.381(8)
C6 H6 0.9500
C7 C8 1.364(8)
C7 H7 0.9500
C8 C9 1.383(7)
C8 H8 0.9500
C9 S1 1.752(5)
C10 N1 1.481(6)
C10 H10A 0.9800
C10 H10B 0.9800
C10 H10C 0.9800
C11 N3 1.333(6)
C11 N2 1.365(6)
C11 C12 1.394(7)
C12 C13 1.366(7)
C12 H12 0.9500
C13 C14 1.392(7)
C13 H13 0.9500
C14 C15 1.358(7)
C14 H14 0.9500
C15 N3 1.354(7)
C15 H15 0.9500
C16 C17 1.379(7)
C16 C21 1.392(7)
C16 C22 1.475(8)
C17 C18 1.377(7)
C17 H17 0.9500
C18 C19 1.379(7)
C18 H18 0.9500
C19 C20 1.380(8)
C19 H19 0.9500
C20 C21 1.383(7)
C20 H20 0.9500
C21 H21 0.9500
C22 O5 1.215(6)
C22 O6 1.331(6)
N1 S1 1.623(4)
N2 H1N 0.86(5)
N3 H3N 0.82(5)
O3 S1 1.432(4)
O4 S1 1.429(4)
O6 H6A 0.8400

loop_
_geom_hbond_atom_site_label_D
_geom_hbond_atom_site_label_H
_geom_hbond_atom_site_label_A
_geom_hbond_distance_DH
_geom_hbond_distance_HA
_geom_hbond_distance_DA
_geom_hbond_angle_DHA
_geom_hbond_site_symmetry_A
O6 H6A O2 0.84 1.75 2.585(5) 171.4 3_666
N2 H1N O2 0.86(5) 1.89(5) 2.621(7) 141(4) .
N3 H3N O1 0.82(5) 1.94(5) 2.610(6) 138(5) .
N3 H3N O1 0.82(5) 2.30(5) 2.921(7) 133(4) 3_665

loop_
_geom_torsion_atom_site_label_1
_geom_torsion_atom_site_label_2
_geom_torsion_atom_site_label_3
_geom_torsion_atom_site_label_4
_geom_torsion
O1 C1 C2 C3 -178.3(5)
N2 C1 C2 C3 2.9(7)
O1 C1 C2 N1 4.4(6)
N2 C1 C2 N1 -174.5(4)
C1 C2 C3 O2 1.2(7)
N1 C2 C3 O2 178.4(4)
C1 C2 C3 C4 -179.1(4)
N1 C2 C3 C4 -2.0(6)
O2 C3 C4 C5 -19.9(6)
C2 C3 C4 C5 160.4(5)
O2 C3 C4 C9 161.1(4)
C2 C3 C4 C9 -18.5(7)
C9 C4 C5 C6 1.4(7)
C3 C4 C5 C6 -177.5(4)
C4 C5 C6 C7 -1.2(8)
C5 C6 C7 C8 -0.5(9)
C6 C7 C8 C9 1.8(9)
C7 C8 C9 C4 -1.4(8)
C7 C8 C9 S1 -179.5(4)
C5 C4 C9 C8 -0.2(7)
C3 C4 C9 C8 178.8(5)
C5 C4 C9 S1 177.9(4)
C3 C4 C9 S1 -3.1(6)
N3 C11 C12 C13 0.0(7)
N2 C11 C12 C13 -179.4(4)
C11 C12 C13 C14 0.2(7)
C12 C13 C14 C15 -0.7(7)
C13 C14 C15 N3 0.8(7)
C21 C16 C17 C18 1.4(7)
C22 C16 C17 C18 -177.9(5)
C16 C17 C18 C19 -2.1(8)
C17 C18 C19 C20 1.8(8)
C18 C19 C20 C21 -0.9(8)
C19 C20 C21 C16 0.2(7)
C17 C16 C21 C20 -0.5(7)
C22 C16 C21 C20 178.9(5)
C17 C16 C22 O5 165.5(5)
C21 C16 C22 O5 -13.8(7)
C17 C16 C22 O6 -12.9(7)
C21 C16 C22 O6 167.8(4)
C3 C2 N1 C10 -95.5(5)
C1 C2 N1 C10 82.1(5)
C3 C2 N1 S1 43.6(5)
C1 C2 N1 S1 -138.9(3)
N3 C11 N2 C1 6.1(7)
C12 C11 N2 C1 -174.4(4)
O1 C1 N2 C11 -1.2(7)
C2 C1 N2 C11 177.7(4)
N2 C11 N3 C15 179.6(4)
C12 C11 N3 C15 0.1(7)
C14 C15 N3 C11 -0.5(7)
C2 N1 S1 O4 58.6(4)
C10 N1 S1 O4 -163.9(3)
C2 N1 S1 O3 -171.5(3)
C10 N1 S1 O3 -34.0(4)
C2 N1 S1 C9 -56.0(4)
C10 N1 S1 C9 81.5(4)
C8 C9 S1 O4 101.1(5)
C4 C9 S1 O4 -77.0(4)
C8 C9 S1 O3 -30.7(5)
C4 C9 S1 O3 151.2(4)
C8 C9 S1 N1 -145.4(4)
C4 C9 S1 N1 36.6(4)
